data_7121340
loop_
_publ_author_name
'Zhou, Mi'
'Ju, Zhanfeng'
'Yuan, Daqiang'

_publ_section_title
;
 A new metal-organic framework constructed from cationic nodes and
 cationic linkers for highly efficient anion exchange
;
_journal_name_full 'Chemical Communications'
_journal_paper_doi 10.1039/C8CC01225C
_journal_year 2018
_chemical_formula_sum 'C90 H84 Cu6 In3 N12 O22'
_chemical_formula_weight 2411.39
_space_group_crystal_system trigonal
_space_group_IT_number 163
_space_group_name_Hall '-P 3 2c'
_space_group_name_H-M_alt 'P -3 1 c'
_symmetry_space_group_name_Hall '-P 3 2c'
_symmetry_space_group_name_H-M 'P -3 1 c'
_atom_sites_solution_hydrogens geom
_audit_creation_method SHELXL-2018/1
_audit_update_record
;
2018-02-06 deposited with the CCDC.
2018-02-27 downloaded from the CCDC.
;
_cell_angle_alpha 90
_cell_angle_beta 90
_cell_angle_gamma 120
_cell_formula_units_Z 2
_cell_length_a 23.0639(3)
_cell_length_b 23.0639(3)
_cell_length_c 30.1054(3)
_cell_measurement_reflns_used 9680
_cell_measurement_temperature 290(2)
_cell_measurement_theta_max 71.88
_cell_measurement_theta_min 3.68
_cell_volume 13868.9(3)
_computing_cell_refinement 'Bruker SAINT'
_computing_data_collection 'Bruker APEX2'
_computing_data_reduction 'Bruker SAINT'
_computing_structure_refinement 'SHELXL-2018/1 (Sheldrick, 2018)'
_computing_structure_solution 'SHELXT 2014/5 (Sheldrick, 2014)'
_diffrn_ambient_temperature 290(2)
_diffrn_measured_fraction_theta_full 0.997
_diffrn_measured_fraction_theta_max 0.987
_diffrn_measurement_device_type 'Bruker APEX-III CCD'
_diffrn_measurement_method '\f and \w scans'
_diffrn_radiation_type CuK\a
_diffrn_radiation_wavelength 1.54178
_diffrn_reflns_av_R_equivalents 0.0526
_diffrn_reflns_av_unetI/netI 0.0258
_diffrn_reflns_Laue_measured_fraction_full 0.997
_diffrn_reflns_Laue_measured_fraction_max 0.987
_diffrn_reflns_limit_h_max 28
_diffrn_reflns_limit_h_min -28
_diffrn_reflns_limit_k_max 28
_diffrn_reflns_limit_k_min -28
_diffrn_reflns_limit_l_max 31
_diffrn_reflns_limit_l_min -35
_diffrn_reflns_number 101698
_diffrn_reflns_point_group_measured_fraction_full 0.997
_diffrn_reflns_point_group_measured_fraction_max 0.987
_diffrn_reflns_theta_full 67.679
_diffrn_reflns_theta_max 72.412
_diffrn_reflns_theta_min 3.677
_exptl_absorpt_coefficient_mu 2.664
_exptl_absorpt_correction_T_max 0.7536
_exptl_absorpt_correction_T_min 0.3753
_exptl_absorpt_correction_type multi-scan
_exptl_absorpt_process_details sadabs
_exptl_crystal_colour black
_exptl_crystal_density_diffrn 0.577
_exptl_crystal_description block
_exptl_crystal_F_000 2410
_exptl_crystal_size_max 0.29
_exptl_crystal_size_mid 0.16
_exptl_crystal_size_min 0.14
_refine_diff_density_max 0.739
_refine_diff_density_min -0.557
_refine_diff_density_rms 0.082
_refine_ls_extinction_method none
_refine_ls_goodness_of_fit_ref 1.040
_refine_ls_hydrogen_treatment constr
_refine_ls_matrix_type full
_refine_ls_number_parameters 342
_refine_ls_number_reflns 9058
_refine_ls_number_restraints 226
_refine_ls_restrained_S_all 1.260
_refine_ls_R_factor_all 0.0693
_refine_ls_R_factor_gt 0.0597
_refine_ls_shift/su_max 0.000
_refine_ls_shift/su_mean 0.000
_refine_ls_structure_factor_coef Fsqd
_refine_ls_weighting_details 'w=1/[\s^2^(Fo^2^)+(0.1300P)^2^+8.9100P] where P=(Fo^2^+2Fc^2^)/3'
_refine_ls_weighting_scheme calc
_refine_ls_wR_factor_gt 0.1815
_refine_ls_wR_factor_ref 0.1957
_reflns_Friedel_coverage 0.000
_reflns_number_gt 7505
_reflns_number_total 9058
_reflns_threshold_expression 'I > 2\s(I)'
_cod_data_source_file c8cc01225c2.cif
_cod_data_source_block FJI-Y6-Dye
_cod_original_cell_volume 13868.8(4)
_cod_database_code 7121340
_shelx_shelxl_version_number 2018/1
_shelx_space_group_comment
;
The symmetry employed for this shelxl refinement is uniquely defined
by the following loop, which should always be used as a source of
symmetry information in preference to the above space-group names.
They are only intended as comments.
;

loop_
_space_group_symop_operation_xyz
'x, y, z'
'-y, x-y, z'
'-x+y, -x, z'
'-y, -x, -z+1/2'
'-x+y, y, -z+1/2'
'x, x-y, -z+1/2'
'-x, -y, -z'
'y, -x+y, -z'
'x-y, x, -z'
'y, x, z-1/2'
'x-y, -y, z-1/2'
'-x, -x+y, z-1/2'

loop_
_atom_site_label
_atom_site_type_symbol
_atom_site_fract_x
_atom_site_fract_y
_atom_site_fract_z
_atom_site_U_iso_or_equiv
_atom_site_adp_type
_atom_site_occupancy
_atom_site_site_symmetry_order
_atom_site_calc_flag
_atom_site_refinement_flags_posn
_atom_site_refinement_flags_adp
_atom_site_refinement_flags_occupancy
_atom_site_disorder_assembly
_atom_site_disorder_group
C1 C 0.6724(3) 0.9982(4) 0.5266(2) 0.087(3) Uani 0.5 1 d DG U P A -1
H1 H 0.652880 0.950918 0.534664 0.105 Uiso 0.5 1 calc R U P A -1
C2 C 0.7455(4) 1.0324(5) 0.5454(3) 0.094(3) Uani 0.5 1 d G U P A -1
H2A H 0.743872 1.028411 0.577495 0.113 Uiso 0.5 1 calc R U P A -1
H2B H 0.768593 1.079714 0.538025 0.113 Uiso 0.5 1 calc R U P A -1
C3 C 0.7855(4) 0.9998(5) 0.5259(2) 0.105(3) Uani 0.5 1 d G U P A -1
H3A H 0.765760 0.954054 0.536493 0.126 Uiso 0.5 1 calc R U P A -1
H3B H 0.831378 1.024273 0.536444 0.126 Uiso 0.5 1 calc R U P A -1
C4 C 0.7851(4) 1.0000(5) 0.4739(3) 0.103(3) Uani 0.5 1 d G U P A -1
H4A H 0.809976 1.045797 0.463280 0.124 Uiso 0.5 1 calc R U P A -1
H4B H 0.807277 0.976450 0.462986 0.124 Uiso 0.5 1 calc R U P A -1
C5 C 0.7120(4) 0.9658(5) 0.4551(3) 0.111(5) Uani 0.5 1 d G U P A -1
H5A H 0.688965 0.918486 0.462429 0.133 Uiso 0.5 1 calc R U P A -1
H5B H 0.713686 0.969789 0.422959 0.133 Uiso 0.5 1 calc R U P A -1
C6 C 0.6720(3) 0.9984(4) 0.4745(3) 0.090(3) Uani 0.5 1 d DG U P A -1
H6 H 0.684482 1.042052 0.461507 0.108 Uiso 0.5 1 calc R U P A -1
C7 C 0.3450(4) 1.0341(5) 0.5100(3) 0.119(4) Uani 0.5 1 d DG U P A -1
H7 H 0.372389 1.066034 0.486859 0.142 Uiso 0.5 1 calc R U P A -1
C8 C 0.2983(5) 1.0530(6) 0.5354(3) 0.121(6) Uani 0.5 1 d G U P A -1
H8A H 0.322721 1.100373 0.542470 0.145 Uiso 0.5 1 calc R U P A -1
H8B H 0.284289 1.028252 0.563062 0.145 Uiso 0.5 1 calc R U P A -1
C9 C 0.2355(5) 1.0373(5) 0.5075(4) 0.122(4) Uani 0.5 1 d G U P A -1
H9A H 0.205771 1.046502 0.525110 0.146 Uiso 0.5 1 calc R U P A -1
H9B H 0.249050 1.066326 0.481632 0.146 Uiso 0.5 1 calc R U P A -1
C10 C 0.1973(5) 0.9631(5) 0.4921(4) 0.134(5) Uani 0.5 1 d G U P A -1
H10A H 0.178711 0.934256 0.517810 0.161 Uiso 0.5 1 calc R U P A -1
H10B H 0.160470 0.955926 0.472933 0.161 Uiso 0.5 1 calc R U P A -1
C11 C 0.2441(5) 0.9442(6) 0.4667(3) 0.122(5) Uani 0.5 1 d G U P A -1
H11A H 0.258042 0.968929 0.438992 0.146 Uiso 0.5 1 calc R U P A -1
H11B H 0.219610 0.896808 0.459584 0.146 Uiso 0.5 1 calc R U P A -1
C12 C 0.3069(5) 0.9599(5) 0.4946(3) 0.112(4) Uani 0.5 1 d DG U P A -1
H12 H 0.290125 0.932946 0.521691 0.134 Uiso 0.5 1 calc R U P A -1
In1 In 0.43562(2) 0.71781(2) 0.250000 0.04272(14) Uani 1 2 d S T P . .
C13 C 0.4016(2) 0.8030(2) 0.31648(14) 0.0667(10) Uani 1 1 d . U . . .
O3 O 0.34452(15) 0.78659(15) 0.30160(9) 0.0729(8) Uani 1 1 d . . . . .
O4 O 0.44198(14) 0.78640(15) 0.30174(9) 0.0733(8) Uani 1 1 d . . . . .
O5 O 0.333333 0.666667 0.250000 0.0459(11) Uani 1 6 d S T P . .
O6 O 0.54999(18) 0.77499(9) 0.250000 0.0697(10) Uani 1 2 d S T P . .
Cu1 Cu 0.42070(11) 0.96532(16) 0.51691(8) 0.1447(10) Uani 0.5 1 d . U P A -1
Cu2 Cu 0.54493(11) 0.96646(16) 0.51646(8) 0.1473(10) Uani 0.5 1 d . U P A -1
O1 O 0.4643(4) 0.9291(4) 0.4833(3) 0.106(2) Uani 0.5 1 d . U P A -1
O2 O 0.5019(4) 1.0037(4) 0.5492(3) 0.110(2) Uani 0.5 1 d . U P A -1
N1 N 0.3522(5) 0.9418(6) 0.4747(3) 0.096(3) Uani 0.5 1 d D U P A -1
N2 N 0.5941(4) 0.9469(5) 0.4737(4) 0.098(3) Uani 0.5 1 d D U P A -1
N3 N 0.3860(5) 1.0174(5) 0.5448(3) 0.097(3) Uani 0.5 1 d D U P A -1
N4 N 0.6281(4) 1.0181(5) 0.5457(3) 0.090(2) Uani 0.5 1 d D U P A -1
C14 C 0.4160(6) 0.8348(6) 0.3617(4) 0.066(3) Uani 0.5 1 d . U P A -1
C15 C 0.3755(5) 0.8547(5) 0.3816(4) 0.071(3) Uani 0.5 1 d . U P A -1
H15 H 0.335354 0.844404 0.367809 0.085 Uiso 0.5 1 calc R U P A -1
C16 C 0.3917(5) 0.8900(6) 0.4218(4) 0.080(2) Uani 0.5 1 d . U P A -1
C17 C 0.4521(5) 0.9046(6) 0.4424(4) 0.085(3) Uani 0.5 1 d . U P A -1
C18 C 0.4978(5) 0.8900(6) 0.4218(4) 0.082(3) Uani 0.5 1 d . U P A -1
C19 C 0.4777(6) 0.8547(5) 0.3819(4) 0.072(3) Uani 0.5 1 d . U P A -1
H19 H 0.506963 0.843843 0.367990 0.087 Uiso 0.5 1 calc R U P A -1
C20 C 0.3432(6) 0.9044(7) 0.4411(4) 0.097(3) Uani 0.5 1 d . U P A -1
H20 H 0.301181 0.884423 0.427824 0.116 Uiso 0.5 1 calc R U P A -1
C21 C 0.5617(6) 0.9068(6) 0.4401(4) 0.092(3) Uani 0.5 1 d . U P A -1
H21 H 0.583267 0.886560 0.426543 0.111 Uiso 0.5 1 calc R U P A -1
C22 C 0.6395(5) 1.0582(5) 0.5778(3) 0.077(2) Uani 0.5 1 d . U P A -1
H22 H 0.682253 1.079183 0.590038 0.093 Uiso 0.5 1 calc R U P A -1
C23 C 0.4178(5) 1.0562(5) 0.5786(3) 0.078(2) Uani 0.5 1 d . U P A -1
H23 H 0.395536 1.075168 0.592889 0.093 Uiso 0.5 1 calc R U P A -1
C24 C 0.5903(5) 1.0741(5) 0.5972(3) 0.077(2) Uani 0.5 1 d . U P A -1
C25 C 0.5248(5) 1.0496(5) 0.5808(3) 0.083(2) Uani 0.5 1 d . U P A -1
C26 C 0.4837(5) 1.0740(5) 0.5971(3) 0.075(2) Uani 0.5 1 d . U P A -1
C27 C 0.5075(5) 1.1191(5) 0.6318(3) 0.065(2) Uani 0.5 1 d . U P A -1
H27 H 0.480324 1.134030 0.644058 0.078 Uiso 0.5 1 calc R U P A -1
C28 C 0.5703(5) 1.1422(5) 0.6483(3) 0.056(2) Uani 0.5 1 d . U P A -1
C29 C 0.6106(5) 1.1193(5) 0.6318(3) 0.065(2) Uani 0.5 1 d . U P A -1
H29 H 0.652734 1.134714 0.644192 0.077 Uiso 0.5 1 calc R U P A -1

loop_
_atom_site_aniso_label
_atom_site_aniso_U_11
_atom_site_aniso_U_22
_atom_site_aniso_U_33
_atom_site_aniso_U_23
_atom_site_aniso_U_13
_atom_site_aniso_U_12
C1 0.085(4) 0.095(4) 0.086(4) -0.028(4) -0.003(3) 0.048(4)
C2 0.089(5) 0.105(5) 0.096(5) -0.019(4) -0.010(4) 0.054(4)
C3 0.097(5) 0.114(5) 0.110(5) -0.015(4) -0.002(4) 0.058(4)
C4 0.097(5) 0.112(5) 0.104(5) -0.018(4) -0.003(4) 0.055(4)
C5 0.101(6) 0.124(6) 0.113(6) -0.027(4) -0.001(4) 0.060(4)
C6 0.083(4) 0.093(5) 0.095(5) -0.022(4) -0.010(4) 0.045(4)
C7 0.115(6) 0.130(6) 0.117(6) -0.010(4) -0.014(4) 0.065(4)
C8 0.113(7) 0.129(7) 0.132(7) -0.018(4) -0.004(4) 0.069(5)
C9 0.120(6) 0.123(6) 0.126(6) -0.017(4) -0.004(4) 0.063(4)
C10 0.132(6) 0.134(6) 0.139(7) -0.015(4) 0.000(4) 0.069(5)
C11 0.117(6) 0.125(7) 0.125(7) -0.010(4) -0.005(4) 0.062(5)
C12 0.102(5) 0.124(6) 0.108(6) -0.024(4) 0.007(4) 0.056(4)
In1 0.05167(19) 0.05078(17) 0.0260(2) -0.00001(9) 0.000 0.02584(10)
C13 0.075(2) 0.064(2) 0.056(2) -0.0192(16) -0.0088(17) 0.0312(18)
O3 0.0802(18) 0.0829(18) 0.0591(17) -0.0343(14) -0.0220(14) 0.0435(15)
O4 0.0745(17) 0.0813(18) 0.0630(17) -0.0345(14) -0.0131(13) 0.0383(15)
O5 0.0495(17) 0.0495(17) 0.039(3) 0.000 0.000 0.0247(8)
O6 0.058(2) 0.0692(17) 0.078(3) -0.0001(17) 0.000 0.0288(10)
Cu1 0.1116(13) 0.221(2) 0.1357(17) -0.1360(17) -0.0664(12) 0.1091(15)
Cu2 0.1098(13) 0.229(2) 0.1387(17) -0.1431(18) -0.0691(12) 0.1115(15)
O1 0.096(4) 0.135(4) 0.096(4) -0.060(3) -0.024(3) 0.065(3)
O2 0.097(4) 0.136(4) 0.106(4) -0.075(3) -0.026(3) 0.064(3)
N1 0.089(4) 0.111(4) 0.092(4) -0.033(4) -0.001(3) 0.053(3)
N2 0.086(4) 0.112(5) 0.099(5) -0.032(4) -0.011(3) 0.051(4)
N3 0.093(4) 0.110(5) 0.092(5) -0.030(4) -0.006(3) 0.053(4)
N4 0.085(4) 0.104(4) 0.088(4) -0.033(3) -0.015(3) 0.052(3)
C14 0.071(5) 0.063(4) 0.054(4) -0.010(3) -0.003(3) 0.026(3)
C15 0.072(4) 0.073(4) 0.064(4) -0.015(3) -0.005(3) 0.033(3)
C16 0.079(4) 0.083(4) 0.075(4) -0.026(3) -0.010(3) 0.039(3)
C17 0.084(4) 0.094(4) 0.078(4) -0.035(4) -0.010(3) 0.044(3)
C18 0.080(4) 0.087(4) 0.078(4) -0.028(4) -0.005(3) 0.040(3)
C19 0.074(4) 0.074(4) 0.066(4) -0.017(3) 0.000(3) 0.036(3)
C20 0.090(5) 0.105(5) 0.092(5) -0.024(4) -0.006(4) 0.047(4)
C21 0.092(5) 0.100(5) 0.089(5) -0.027(4) -0.008(4) 0.051(4)
C22 0.075(4) 0.085(4) 0.076(4) -0.034(3) -0.011(3) 0.043(3)
C23 0.074(4) 0.087(4) 0.074(4) -0.033(3) -0.008(3) 0.041(3)
C24 0.077(4) 0.084(4) 0.071(4) -0.027(3) -0.012(3) 0.041(3)
C25 0.079(4) 0.094(4) 0.076(4) -0.035(3) -0.011(3) 0.044(3)
C26 0.072(4) 0.084(4) 0.069(4) -0.028(3) -0.007(3) 0.039(3)
C27 0.067(4) 0.068(4) 0.056(4) -0.019(3) -0.003(3) 0.030(3)
C28 0.059(4) 0.055(4) 0.045(4) -0.016(3) -0.003(3) 0.022(3)
C29 0.066(4) 0.066(4) 0.055(4) -0.018(3) -0.007(3) 0.028(3)

loop_
_atom_type_symbol
_atom_type_description
_atom_type_scat_dispersion_real
_atom_type_scat_dispersion_imag
_atom_type_scat_source
C C 0.0181 0.0091 'International Tables Vol C Tables 4.2.6.8 and 6.1.1.4'
H H 0.0000 0.0000 'International Tables Vol C Tables 4.2.6.8 and 6.1.1.4'
N N 0.0311 0.0180 'International Tables Vol C Tables 4.2.6.8 and 6.1.1.4'
O O 0.0492 0.0322 'International Tables Vol C Tables 4.2.6.8 and 6.1.1.4'
Cu Cu -1.9646 0.5888 'International Tables Vol C Tables 4.2.6.8 and 6.1.1.4'
In In 0.0822 5.0449 'International Tables Vol C Tables 4.2.6.8 and 6.1.1.4'

loop_
_geom_angle_atom_site_label_1
_geom_angle_atom_site_label_2
_geom_angle_atom_site_label_3
_geom_angle
_geom_angle_site_symmetry_1
_geom_angle_site_symmetry_3
N4 C1 C2 117.0(5) . .
N4 C1 C6 113.2(6) . .
C2 C1 C6 111.5 . .
C1 C2 C3 111.5 . .
C2 C3 C4 111.5 . .
C5 C4 C3 111.5 . .
C4 C5 C6 111.5 . .
C5 C6 C1 111.5 . .
C5 C6 N2 110.7(5) . .
C1 C6 N2 91.1(6) . .
C8 C7 C12 111.5 . .
C8 C7 N3 109.0(6) . .
C12 C7 N3 90.5(7) . .
C7 C8 C9 111.5 . .
C10 C9 C8 111.5 . .
C11 C10 C9 111.5 . .
C10 C11 C12 111.5 . .
N1 C12 C11 115.9(7) . .
N1 C12 C7 110.5(8) . .
C11 C12 C7 111.5 . .
O5 In1 O3 93.40(8) . 5
O5 In1 O3 93.40(8) . 3_565
O3 In1 O3 173.20(15) 5 3_565
O5 In1 O4 93.35(8) . .
O3 In1 O4 91.48(13) 5 .
O3 In1 O4 88.12(13) 3_565 .
O5 In1 O4 93.35(8) . 6_565
O3 In1 O4 88.12(13) 5 6_565
O3 In1 O4 91.48(13) 3_565 6_565
O4 In1 O4 173.30(15) . 6_565
O5 In1 O6 180.0 . .
O3 In1 O6 86.60(8) 5 .
O3 In1 O6 86.60(8) 3_565 .
O4 In1 O6 86.65(8) . .
O4 In1 O6 86.65(8) 6_565 .
O4 C13 O3 127.6(3) . .
O4 C13 C14 117.0(6) . .
O3 C13 C14 114.3(6) . .
C13 O3 In1 133.3(2) . 2_665
C13 O4 In1 133.4(2) . .
In1 O5 In1 120.0 2_665 .
In1 O5 In1 120.0 2_665 3_565
In1 O5 In1 120.0 . 3_565
N1 Cu1 O1 93.8(3) . .
N1 Cu1 O2 166.7(5) . .
O1 Cu1 O2 82.0(3) . .
N1 Cu1 N3 85.7(4) . .
O1 Cu1 N3 169.2(5) . .
O2 Cu1 N3 96.1(3) . .
N1 Cu1 Cu2 133.9(2) . .
O1 Cu1 Cu2 41.2(2) . .
O2 Cu1 Cu2 40.8(2) . .
N3 Cu1 Cu2 136.1(3) . .
O2 Cu2 N4 93.9(3) . .
O2 Cu2 O1 82.1(3) . .
N4 Cu2 O1 170.1(5) . .
O2 Cu2 N2 165.9(5) . .
N4 Cu2 N2 85.8(4) . .
O1 Cu2 N2 95.8(3) . .
O2 Cu2 Cu1 41.1(2) . .
N4 Cu2 Cu1 134.5(2) . .
O1 Cu2 Cu1 41.1(2) . .
N2 Cu2 Cu1 135.4(3) . .
C17 O1 Cu1 129.8(7) . .
C17 O1 Cu2 129.4(7) . .
Cu1 O1 Cu2 97.7(3) . .
C25 O2 Cu2 130.7(7) . .
C25 O2 Cu1 130.6(6) . .
Cu2 O2 Cu1 98.1(3) . .
C20 N1 C12 129.1(10) . .
C20 N1 Cu1 123.9(8) . .
C12 N1 Cu1 105.2(6) . .
C21 N2 C6 124.8(9) . .
C21 N2 Cu2 119.0(7) . .
C6 N2 Cu2 113.4(6) . .
C23 N3 C7 123.1(9) . .
C23 N3 Cu1 119.8(7) . .
C7 N3 Cu1 110.2(6) . .
C22 N4 C1 128.0(8) . .
C22 N4 Cu2 125.9(7) . .
C1 N4 Cu2 105.8(5) . .
C15 C14 C19 116.9(10) . .
C15 C14 C13 122.7(10) . .
C19 C14 C13 119.7(10) . .
C14 C15 C16 123.0(10) . .
C15 C16 C17 117.8(9) . .
C15 C16 C20 118.1(10) . .
C17 C16 C20 123.9(9) . .
O1 C17 C18 119.3(10) . .
O1 C17 C16 119.1(9) . .
C18 C17 C16 121.4(9) . .
C19 C18 C17 116.9(10) . .
C19 C18 C21 119.2(10) . .
C17 C18 C21 123.9(9) . .
C18 C19 C14 123.7(10) . .
N1 C20 C16 126.4(11) . .
N2 C21 C18 129.1(10) . .
N4 C22 C24 125.2(9) . .
N3 C23 C26 129.1(9) . .
C29 C24 C25 117.3(9) . .
C29 C24 C22 118.3(9) . .
C25 C24 C22 124.3(8) . .
O2 C25 C24 119.5(8) . .
O2 C25 C26 119.4(9) . .
C24 C25 C26 121.1(8) . .
C27 C26 C25 118.1(9) . .
C27 C26 C23 117.6(8) . .
C25 C26 C23 124.3(8) . .
C28 C27 C26 121.0(9) . .
C27 C28 C29 120.7(9) . .
C28 C29 C24 121.7(9) . .

loop_
_geom_bond_atom_site_label_1
_geom_bond_atom_site_label_2
_geom_bond_distance
_geom_bond_site_symmetry_2
C1 N4 1.434(7) .
C1 C2 1.567(5) .
C1 C6 1.567(5) .
C2 C3 1.567(5) .
C3 C4 1.567(5) .
C4 C5 1.567(5) .
C5 C6 1.567(5) .
C6 N2 1.583(8) .
C7 C8 1.552(7) .
C7 C12 1.553(7) .
C7 N3 1.583(8) .
C8 C9 1.553(7) .
C9 C10 1.553(7) .
C10 C11 1.553(7) .
C11 C12 1.553(7) .
C12 N1 1.436(8) .
In1 O5 2.0432(3) .
In1 O3 2.171(2) 5
In1 O3 2.171(2) 3_565
In1 O4 2.172(2) .
In1 O4 2.172(2) 6_565
In1 O6 2.284(4) .
C13 O4 1.251(5) .
C13 O3 1.257(5) .
C13 C14 1.503(12) .
Cu1 N1 1.884(10) .
Cu1 O1 1.891(7) .
Cu1 O2 1.893(7) .
Cu1 N3 1.936(10) .
Cu1 Cu2 2.852(2) .
Cu2 O2 1.883(7) .
Cu2 N4 1.894(9) .
Cu2 O1 1.896(7) .
Cu2 N2 1.913(10) .
O1 C17 1.324(11) .
O2 C25 1.320(10) .
N1 C20 1.278(14) .
N2 C21 1.321(14) .
N3 C23 1.310(12) .
N4 C22 1.272(11) .
C14 C15 1.369(17) .
C14 C19 1.398(16) .
C15 C16 1.400(14) .
C16 C17 1.406(14) .
C16 C20 1.437(15) .
C17 C18 1.402(14) .
C18 C19 1.392(14) .
C18 C21 1.434(15) .
C22 C24 1.476(13) .
C23 C26 1.472(13) .
C24 C29 1.379(12) .
C24 C25 1.411(13) .
C25 C26 1.412(13) .
C26 C27 1.379(12) .
C27 C28 1.361(14) .
C28 C29 1.372(15) .
